data_7719012
loop_
_publ_author_name
'Khalaniya, Roman A.'
'Verchenko, Valeriy Yu'
'Mironov, Andrei V.'
'Samarin, Alexander N.'
'Bogach, Alexey V.'
'Kulchu, Aleksandr N.'
'Polevik, Alexey O.'
'Wei, Zheng'
'Dikarev, Evgeny V.'
'Stern, Raivo'
'Shevelkov, Andrei V.'

_publ_section_title
;
 Spin reorientation and magnetic frustration in
 Fe<sub>32+<i>&#x3b4;</i></sub>Ge<sub>35-<i>x</i></sub>Si<sub><i>x</i></sub>
 with a kagome lattice broken by crystallographic intergrowth.
;
_journal_issue 20
_journal_name_full 'Dalton transactions (Cambridge, England : 2003)'
_journal_page_first 8317
_journal_page_last 8330
_journal_paper_doi 10.1039/d5dt00654f
_journal_volume 54
_journal_year 2025
_chemical_formula_moiety 'Fe32.6 Ge33 Si2'
_chemical_formula_sum 'Fe32.598 Ge32.939 Si2.061'
_chemical_formula_weight 4269.4
_chemical_name_systematic Fe32.6Ge33Si2
_space_group_IT_number 191
_space_group_name_Hall '-P 6 2'
_space_group_name_H-M_alt 'P 6/m m m'
_symmetry_cell_setting hexagonal
_symmetry_Int_Tables_number 191
_symmetry_space_group_name_Hall '-P 6 2'
_symmetry_space_group_name_H-M 'P 6/m m m'
_audit_creation_method 'Jana2006 Version : 25/10/2015'
_audit_update_record
;
2025-04-13 deposited with the CCDC.	2025-04-15 downloaded from the CCDC.
;
_cell_angle_alpha 90
_cell_angle_beta 90
_cell_angle_gamma 120
_cell_formula_units_Z 1
_cell_length_a 11.8953(13)
_cell_length_b 11.8953(13)
_cell_length_c 7.5446(8)
_cell_measurement_reflns_used 9968
_cell_measurement_temperature 100
_cell_measurement_theta_max 31.8957
_cell_measurement_theta_min 3.4255
_cell_volume 924.52(17)
_computing_cell_refinement 'Bruker SAINT V8.37A'
_computing_data_collection 'Bruker SAINT V8.37A'
_computing_data_reduction 'Bruker SAINT V8.37A'
_computing_molecular_graphics 'VESTA 3 (Momma & Izumi, 2011)'
_computing_publication_material 'Jana2006 (Petricek, Dusek & Palatinus, 2014)'
_computing_structure_refinement 'Jana2006 (Petricek, Dusek & Palatinus, 2014)'
_computing_structure_solution 'prior model (Khalaniya et al, 2019)'
_diffrn_ambient_temperature 100(2)
_diffrn_detector 'PHOTON 100 CMOS detector'
_diffrn_measured_fraction_theta_full 1
_diffrn_measured_fraction_theta_max 1
_diffrn_measurement_device_type 'Bruker D8 Venture PHOTON 100 CMOS'
_diffrn_measurement_method 'omega and phi scans'
_diffrn_measurement_specimen_support 'MiTeGen crystal sample holder'
_diffrn_radiation_monochromator graphite
_diffrn_radiation_probe x-ray
_diffrn_radiation_source 'X-ray tube'
_diffrn_radiation_type 'Mo K\a'
_diffrn_radiation_wavelength 0.71073
_diffrn_reflns_av_R_equivalents 0.0581
_diffrn_reflns_av_unetI/netI 0.0136
_diffrn_reflns_limit_h_max 17
_diffrn_reflns_limit_h_min -17
_diffrn_reflns_limit_k_max 17
_diffrn_reflns_limit_k_min -17
_diffrn_reflns_limit_l_max 11
_diffrn_reflns_limit_l_min -11
_diffrn_reflns_number 23449
_diffrn_reflns_theta_full 32.04
_diffrn_reflns_theta_max 32.04
_diffrn_reflns_theta_min 3.35
_diffrn_source 'fine-focus sealed tube'
_diffrn_source_current '30 mA'
_diffrn_source_voltage '50 kV'
_exptl_absorpt_coefficient_mu 38.668
_exptl_absorpt_correction_T_max 0.7463
_exptl_absorpt_correction_T_min 0.4277
_exptl_absorpt_correction_type psi-scan
_exptl_absorpt_process_details 'SADABS 2014/5'
_exptl_crystal_colour black
_exptl_crystal_density_diffrn 7.6683
_exptl_crystal_description 'truncated prism'
_exptl_crystal_F_000 1930
_exptl_crystal_size_max 0.123
_exptl_crystal_size_mid 0.065
_exptl_crystal_size_min 0.049
_refine_diff_density_max 1.98
_refine_diff_density_min -1.94
_refine_ls_extinction_coef 320(30)
_refine_ls_extinction_method 'B-C type 1 Gaussian isotropic (Becker & Coppens, 1974)'
_refine_ls_goodness_of_fit_gt 1.40
_refine_ls_goodness_of_fit_ref 1.41
_refine_ls_number_constraints 0
_refine_ls_number_parameters 49
_refine_ls_number_reflns 689
_refine_ls_number_restraints 0
_refine_ls_R_factor_all 0.0234
_refine_ls_R_factor_gt 0.0165
_refine_ls_shift/su_max 0.0170
_refine_ls_shift/su_mean 0.0022
_refine_ls_structure_factor_coef F
_refine_ls_weighting_details w=1/(\s^2^(F)+0.0001F^2^)
_refine_ls_weighting_scheme sigma
_refine_ls_wR_factor_gt 0.0199
_refine_ls_wR_factor_ref 0.0217
_reflns_number_gt 602
_reflns_number_total 689
_reflns_threshold_expression I>3\s(I)
_cod_data_source_file d5dt00654f2.cif
_cod_data_source_block Fe32p6Ge33Si2
_cod_depositor_comments
;
The following automatic conversions were performed:

data item '_diffrn_radiation_probe' value 'X-ray' was changed to
'x-ray' in accordance with the
/home/data/users/saulius/crontab/automatic-downloads/current/RSC/lib/dictionaries/cif_core.dic
dictionary named 'cif_core.dic' version 2.4.2 last updated on
2011-04-26.

Automatic conversion script
Id: cif_fix_values 8170 2020-07-09 18:12:32Z antanas 
;
_cod_original_sg_symbol_Hall '-P 6;-2'
_cod_database_code 7719012

loop_
_space_group_symop_id
_space_group_symop_operation_xyz
1 x,y,z
2 -y,x-y,z
3 -x+y,-x,z
4 -x,-y,z
5 y,-x+y,z
6 x-y,x,z
7 y,x,-z
8 x-y,-y,-z
9 -x,-x+y,-z
10 -y,-x,-z
11 -x+y,y,-z
12 x,x-y,-z
13 -x,-y,-z
14 y,-x+y,-z
15 x-y,x,-z
16 x,y,-z
17 -y,x-y,-z
18 -x+y,-x,-z
19 -y,-x,z
20 -x+y,y,z
21 x,x-y,z
22 y,x,z
23 x-y,-y,z
24 -x,-x+y,z

loop_
_atom_site_label
_atom_site_type_symbol
_atom_site_fract_x
_atom_site_fract_y
_atom_site_fract_z
_atom_site_adp_type
_atom_site_U_iso_or_equiv
_atom_site_site_symmetry_multiplicity
_atom_site_occupancy
_atom_site_calc_flag
_atom_site_refinement_flags
_atom_site_disorder_assembly
_atom_site_disorder_group
Ge0 Ge 0 0 0.16405(12) Uani 0.0033(2) 2 1 d . . .
Ge1 Ge 0 0.22798(6) 0.5 Uani 0.0018(2) 6 0.656(4) d . . .
Si1 Si 0 0.22798(6) 0.5 Uani 0.0018(2) 6 0.344(4) d . . .
Fe1 Fe 0.21109(3) 0.42217(7) 0.5 Uani 0.0020(2) 6 1 d . . .
Ge2 Ge 0.43107(3) 0.56893(3) 0.5 Uani 0.00310(16) 6 1 d . . .
Ge3 Ge 0.244422(19) 0.48884(4) 0.19671(5) Uani 0.00895(13) 12 1 d . . .
Ge4 Ge 0.27393(5) 0 0 Uani 0.00294(16) 6 1 d . . .
Fe2 Fe 0.333333 0.666667 0 Uani 0.0059(3) 2 1 d . . .
Fe3 Fe 0 0.38552(4) 0.28057(7) Uani 0.00389(16) 12 1 d . . .
Ge5 Ge -0.05150(14) 0.47425(7) 0 Uani 0.0154(4) 6 0.5 d . . .
Fe4 Fe 0.12337(2) 0.24674(5) 0.23590(6) Uani 0.00216(16) 12 1 d . . .
Fe5 Fe 0 0 0.5 Uani 0.0051(8) 1 0.598(6) d . . .

loop_
_atom_site_aniso_label
_atom_site_aniso_type_symbol
_atom_site_aniso_U_11
_atom_site_aniso_U_22
_atom_site_aniso_U_33
_atom_site_aniso_U_12
_atom_site_aniso_U_13
_atom_site_aniso_U_23
Ge0 Ge 0.0015(2) 0.0015(2) 0.0069(4) 0.00076(12) 0 0
Ge1 Ge 0.0012(3) 0.0023(2) 0.0017(3) 0.00058(15) 0 0
Si1 Si 0.0012(3) 0.0023(2) 0.0017(3) 0.00058(15) 0 0
Fe1 Fe 0.0018(2) 0.0012(3) 0.0027(3) 0.00060(15) 0 0
Ge2 Ge 0.00209(18) 0.00209(18) 0.0033(2) -0.00034(19) 0 0
Ge3 Ge 0.01707(18) 0.00224(19) 0.00261(18) 0.00112(9) 0.00002(7) 0.00004(13)
Ge4 Ge 0.00351(18) 0.0031(2) 0.0021(2) 0.00157(12) 0 0
Fe2 Fe 0.0082(4) 0.0082(4) 0.0012(5) 0.00411(18) 0 0
Fe3 Fe 0.0054(2) 0.00344(18) 0.0034(2) 0.00272(12) 0 -0.00033(15)
Ge5 Ge 0.0413(8) 0.0118(4) 0.0030(5) 0.0207(4) 0 0
Fe4 Fe 0.00171(18) 0.0023(2) 0.0027(2) 0.00114(12) -0.00031(8) -0.00062(17)
Fe5 Fe 0.0053(10) 0.0053(10) 0.0047(14) 0.0026(5) 0 0

loop_
_atom_type_symbol
_atom_type_scat_dispersion_real
_atom_type_scat_dispersion_imag
_atom_type_scat_source
Fe 0.3463 0.8444 'International Tables Vol C tables 4.2.6.8 and 6.1.1.1'
Ge 0.1547 1.8001 'International Tables Vol C tables 4.2.6.8 and 6.1.1.1'
Si 0.0817 0.0704 'International Tables Vol C tables 4.2.6.8 and 6.1.1.1'

loop_
_geom_angle_atom_site_label_1
_geom_angle_atom_site_label_2
_geom_angle_atom_site_label_3
_geom_angle_site_symmetry_1
_geom_angle_site_symmetry_2
_geom_angle_site_symmetry_3
_geom_angle
_geom_angle_publ_flag
Ge0 Ge0 Fe4 7_555 . . 102.04(2) ?
Ge0 Ge0 Fe4 7_555 . 2_555 102.04(2) ?
Ge0 Ge0 Fe4 7_555 . 3_555 102.04(2) ?
Ge0 Ge0 Fe4 7_555 . 4_555 102.04(2) ?
Ge0 Ge0 Fe4 7_555 . 5_555 102.04(2) ?
Ge0 Ge0 Fe4 7_555 . 6_555 102.04(2) ?
Ge0 Ge0 Fe5 7_555 . . 180.0(5) ?
Fe4 Ge0 Fe4 . . 2_555 115.77(2) ?
Fe4 Ge0 Fe4 . . 3_555 115.769(19) ?
Fe4 Ge0 Fe4 . . 4_555 155.92(4) ?
Fe4 Ge0 Fe4 . . 5_555 58.550(19) ?
Fe4 Ge0 Fe4 . . 6_555 58.550(15) ?
Fe4 Ge0 Fe5 . . . 77.96(2) ?
Fe4 Ge0 Fe4 2_555 . 3_555 115.77(2) ?
Fe4 Ge0 Fe4 2_555 . 4_555 58.550(19) ?
Fe4 Ge0 Fe4 2_555 . 5_555 155.92(4) ?
Fe4 Ge0 Fe4 2_555 . 6_555 58.550(19) ?
Fe4 Ge0 Fe5 2_555 . . 77.96(2) ?
Fe4 Ge0 Fe4 3_555 . 4_555 58.550(15) ?
Fe4 Ge0 Fe4 3_555 . 5_555 58.550(19) ?
Fe4 Ge0 Fe4 3_555 . 6_555 155.92(4) ?
Fe4 Ge0 Fe5 3_555 . . 77.96(2) ?
Fe4 Ge0 Fe4 4_555 . 5_555 115.77(2) ?
Fe4 Ge0 Fe4 4_555 . 6_555 115.769(19) ?
Fe4 Ge0 Fe5 4_555 . . 77.96(2) ?
Fe4 Ge0 Fe4 5_555 . 6_555 115.77(2) ?
Fe4 Ge0 Fe5 5_555 . . 77.96(2) ?
Fe4 Ge0 Fe5 6_555 . . 77.96(2) ?
Ge1 Ge1 Ge1 5_555 . 6_555 120.00(3) ?
Ge1 Ge1 Si1 5_555 . . 0 ?
Ge1 Ge1 Si1 5_555 . 5_555 0.0(5) ?
Ge1 Ge1 Si1 5_555 . 6_555 120.00(3) ?
Ge1 Ge1 Fe1 5_555 . . 55.87(2) ?
Ge1 Ge1 Fe1 5_555 . 6_555 175.87(3) ?
Ge1 Ge1 Fe3 5_555 . . 112.007(12) ?
Ge1 Ge1 Fe3 5_555 . 9_556 112.007(12) ?
Ge1 Ge1 Fe4 5_555 . . 55.889(13) ?
Ge1 Ge1 Fe4 5_555 . 6_555 110.46(2) ?
Ge1 Ge1 Fe4 5_555 . 9_556 110.46(2) ?
Ge1 Ge1 Fe4 5_555 . 11_556 55.889(17) ?
Ge1 Ge1 Fe5 5_555 . . 60.000(18) ?
Ge1 Ge1 Si1 6_555 . . 0 ?
Ge1 Ge1 Si1 6_555 . 5_555 120.00(3) ?
Ge1 Ge1 Si1 6_555 . 6_555 0.0(5) ?
Ge1 Ge1 Fe1 6_555 . . 175.87(3) ?
Ge1 Ge1 Fe1 6_555 . 6_555 55.870(17) ?
Ge1 Ge1 Fe3 6_555 . . 112.007(13) ?
Ge1 Ge1 Fe3 6_555 . 9_556 112.007(13) ?
Ge1 Ge1 Fe4 6_555 . . 110.464(19) ?
Ge1 Ge1 Fe4 6_555 . 6_555 55.889(12) ?
Ge1 Ge1 Fe4 6_555 . 9_556 55.889(12) ?
Ge1 Ge1 Fe4 6_555 . 11_556 110.46(2) ?
Ge1 Ge1 Fe5 6_555 . . 60.000(19) ?
Si1 Ge1 Si1 . . 5_555 0 ?
Si1 Ge1 Si1 . . 6_555 0 ?
Si1 Ge1 Fe1 . . . 0 ?
Si1 Ge1 Fe1 . . 6_555 0 ?
Si1 Ge1 Fe3 . . . 0 ?
Si1 Ge1 Fe3 . . 9_556 0 ?
Si1 Ge1 Fe4 . . . 0 ?
Si1 Ge1 Fe4 . . 6_555 0 ?
Si1 Ge1 Fe4 . . 9_556 0 ?
Si1 Ge1 Fe4 . . 11_556 0 ?
Si1 Ge1 Fe5 . . . 0 ?
Si1 Ge1 Si1 5_555 . 6_555 120.00(3) ?
Si1 Ge1 Fe1 5_555 . . 55.87(2) ?
Si1 Ge1 Fe1 5_555 . 6_555 175.87(3) ?
Si1 Ge1 Fe3 5_555 . . 112.007(12) ?
Si1 Ge1 Fe3 5_555 . 9_556 112.007(12) ?
Si1 Ge1 Fe4 5_555 . . 55.889(13) ?
Si1 Ge1 Fe4 5_555 . 6_555 110.46(2) ?
Si1 Ge1 Fe4 5_555 . 9_556 110.46(2) ?
Si1 Ge1 Fe4 5_555 . 11_556 55.889(17) ?
Si1 Ge1 Fe5 5_555 . . 60.000(18) ?
Si1 Ge1 Fe1 6_555 . . 175.87(3) ?
Si1 Ge1 Fe1 6_555 . 6_555 55.870(17) ?
Si1 Ge1 Fe3 6_555 . . 112.007(13) ?
Si1 Ge1 Fe3 6_555 . 9_556 112.007(13) ?
Si1 Ge1 Fe4 6_555 . . 110.464(19) ?
Si1 Ge1 Fe4 6_555 . 6_555 55.889(12) ?
Si1 Ge1 Fe4 6_555 . 9_556 55.889(12) ?
Si1 Ge1 Fe4 6_555 . 11_556 110.46(2) ?
Si1 Ge1 Fe5 6_555 . . 60.000(19) ?
Fe1 Ge1 Fe1 . . 6_555 128.26(4) ?
Fe1 Ge1 Fe3 . . . 70.91(2) ?
Fe1 Ge1 Fe3 . . 9_556 70.91(2) ?
Fe1 Ge1 Fe4 . . . 67.616(13) ?
Fe1 Ge1 Fe4 . . 6_555 124.409(13) ?
Fe1 Ge1 Fe4 . . 9_556 124.409(12) ?
Fe1 Ge1 Fe4 . . 11_556 67.616(14) ?
Fe1 Ge1 Fe5 . . . 115.87(3) ?
Fe1 Ge1 Fe3 6_555 . . 70.913(16) ?
Fe1 Ge1 Fe3 6_555 . 9_556 70.913(16) ?
Fe1 Ge1 Fe4 6_555 . . 124.409(13) ?
Fe1 Ge1 Fe4 6_555 . 6_555 67.616(16) ?
Fe1 Ge1 Fe4 6_555 . 9_556 67.616(13) ?
Fe1 Ge1 Fe4 6_555 . 11_556 124.409(16) ?
Fe1 Ge1 Fe5 6_555 . . 115.870(18) ?
Fe3 Ge1 Fe3 . . 9_556 82.92(3) ?
Fe3 Ge1 Fe4 . . . 67.211(18) ?
Fe3 Ge1 Fe4 . . 6_555 67.211(17) ?
Fe3 Ge1 Fe4 . . 9_556 134.74(3) ?
Fe3 Ge1 Fe4 . . 11_556 134.74(2) ?
Fe3 Ge1 Fe5 . . . 138.542(16) ?
Fe3 Ge1 Fe4 9_556 . . 134.74(2) ?
Fe3 Ge1 Fe4 9_556 . 6_555 134.74(3) ?
Fe3 Ge1 Fe4 9_556 . 9_556 67.21(2) ?
Fe3 Ge1 Fe4 9_556 . 11_556 67.21(2) ?
Fe3 Ge1 Fe5 9_556 . . 138.542(16) ?
Fe4 Ge1 Fe4 . . 6_555 63.421(18) ?
Fe4 Ge1 Fe4 . . 9_556 155.62(4) ?
Fe4 Ge1 Fe4 . . 11_556 110.99(2) ?
Fe4 Ge1 Fe5 . . . 77.81(2) ?
Fe4 Ge1 Fe4 6_555 . 9_556 110.992(19) ?
Fe4 Ge1 Fe4 6_555 . 11_556 155.62(4) ?
Fe4 Ge1 Fe5 6_555 . . 77.808(19) ?
Fe4 Ge1 Fe4 9_556 . 11_556 63.421(17) ?
Fe4 Ge1 Fe5 9_556 . . 77.81(2) ?
Fe4 Ge1 Fe5 11_556 . . 77.81(2) ?
Ge1 Si1 Ge1 . . 5_555 0 ?
Ge1 Si1 Ge1 . . 6_555 0 ?
Ge1 Si1 Si1 . . 5_555 0 ?
Ge1 Si1 Si1 . . 6_555 0 ?
Ge1 Si1 Fe1 . . . 0 ?
Ge1 Si1 Fe1 . . 6_555 0 ?
Ge1 Si1 Fe3 . . . 0 ?
Ge1 Si1 Fe3 . . 9_556 0 ?
Ge1 Si1 Fe4 . . . 0 ?
Ge1 Si1 Fe4 . . 6_555 0 ?
Ge1 Si1 Fe4 . . 9_556 0 ?
Ge1 Si1 Fe4 . . 11_556 0 ?
Ge1 Si1 Fe5 . . . 0 ?
Ge1 Si1 Ge1 5_555 . 6_555 120.00(3) ?
Ge1 Si1 Si1 5_555 . 5_555 0.0(5) ?
Ge1 Si1 Si1 5_555 . 6_555 120.00(3) ?
Ge1 Si1 Fe1 5_555 . . 55.87(2) ?
Ge1 Si1 Fe1 5_555 . 6_555 175.87(3) ?
Ge1 Si1 Fe3 5_555 . . 112.007(12) ?
Ge1 Si1 Fe3 5_555 . 9_556 112.007(12) ?
Ge1 Si1 Fe4 5_555 . . 55.889(13) ?
Ge1 Si1 Fe4 5_555 . 6_555 110.46(2) ?
Ge1 Si1 Fe4 5_555 . 9_556 110.46(2) ?
Ge1 Si1 Fe4 5_555 . 11_556 55.889(17) ?
Ge1 Si1 Fe5 5_555 . . 60.000(18) ?
Ge1 Si1 Si1 6_555 . 5_555 120.00(3) ?
Ge1 Si1 Si1 6_555 . 6_555 0.0(5) ?
Ge1 Si1 Fe1 6_555 . . 175.87(3) ?
Ge1 Si1 Fe1 6_555 . 6_555 55.870(17) ?
Ge1 Si1 Fe3 6_555 . . 112.007(13) ?
Ge1 Si1 Fe3 6_555 . 9_556 112.007(13) ?
Ge1 Si1 Fe4 6_555 . . 110.464(19) ?
Ge1 Si1 Fe4 6_555 . 6_555 55.889(12) ?
Ge1 Si1 Fe4 6_555 . 9_556 55.889(12) ?
Ge1 Si1 Fe4 6_555 . 11_556 110.46(2) ?
Ge1 Si1 Fe5 6_555 . . 60.000(19) ?
Si1 Si1 Si1 5_555 . 6_555 120.00(3) ?
Si1 Si1 Fe1 5_555 . . 55.87(2) ?
Si1 Si1 Fe1 5_555 . 6_555 175.87(3) ?
Si1 Si1 Fe3 5_555 . . 112.007(12) ?
Si1 Si1 Fe3 5_555 . 9_556 112.007(12) ?
Si1 Si1 Fe4 5_555 . . 55.889(13) ?
Si1 Si1 Fe4 5_555 . 6_555 110.46(2) ?
Si1 Si1 Fe4 5_555 . 9_556 110.46(2) ?
Si1 Si1 Fe4 5_555 . 11_556 55.889(17) ?
Si1 Si1 Fe5 5_555 . . 60.000(18) ?
Si1 Si1 Fe1 6_555 . . 175.87(3) ?
Si1 Si1 Fe1 6_555 . 6_555 55.870(17) ?
Si1 Si1 Fe3 6_555 . . 112.007(13) ?
Si1 Si1 Fe3 6_555 . 9_556 112.007(13) ?
Si1 Si1 Fe4 6_555 . . 110.464(19) ?
Si1 Si1 Fe4 6_555 . 6_555 55.889(12) ?
Si1 Si1 Fe4 6_555 . 9_556 55.889(12) ?
Si1 Si1 Fe4 6_555 . 11_556 110.46(2) ?
Si1 Si1 Fe5 6_555 . . 60.000(19) ?
Fe1 Si1 Fe1 . . 6_555 128.26(4) ?
Fe1 Si1 Fe3 . . . 70.91(2) ?
Fe1 Si1 Fe3 . . 9_556 70.91(2) ?
Fe1 Si1 Fe4 . . . 67.616(13) ?
Fe1 Si1 Fe4 . . 6_555 124.409(13) ?
Fe1 Si1 Fe4 . . 9_556 124.409(12) ?
Fe1 Si1 Fe4 . . 11_556 67.616(14) ?
Fe1 Si1 Fe5 . . . 115.87(3) ?
Fe1 Si1 Fe3 6_555 . . 70.913(16) ?
Fe1 Si1 Fe3 6_555 . 9_556 70.913(16) ?
Fe1 Si1 Fe4 6_555 . . 124.409(13) ?
Fe1 Si1 Fe4 6_555 . 6_555 67.616(16) ?
Fe1 Si1 Fe4 6_555 . 9_556 67.616(13) ?
Fe1 Si1 Fe4 6_555 . 11_556 124.409(16) ?
Fe1 Si1 Fe5 6_555 . . 115.870(18) ?
Fe3 Si1 Fe3 . . 9_556 82.92(3) ?
Fe3 Si1 Fe4 . . . 67.211(18) ?
Fe3 Si1 Fe4 . . 6_555 67.211(17) ?
Fe3 Si1 Fe4 . . 9_556 134.74(3) ?
Fe3 Si1 Fe4 . . 11_556 134.74(2) ?
Fe3 Si1 Fe5 . . . 138.542(16) ?
Fe3 Si1 Fe4 9_556 . . 134.74(2) ?
Fe3 Si1 Fe4 9_556 . 6_555 134.74(3) ?
Fe3 Si1 Fe4 9_556 . 9_556 67.21(2) ?
Fe3 Si1 Fe4 9_556 . 11_556 67.21(2) ?
Fe3 Si1 Fe5 9_556 . . 138.542(16) ?
Fe4 Si1 Fe4 . . 6_555 63.421(18) ?
Fe4 Si1 Fe4 . . 9_556 155.62(4) ?
Fe4 Si1 Fe4 . . 11_556 110.99(2) ?
Fe4 Si1 Fe5 . . . 77.81(2) ?
Fe4 Si1 Fe4 6_555 . 9_556 110.992(19) ?
Fe4 Si1 Fe4 6_555 . 11_556 155.62(4) ?
Fe4 Si1 Fe5 6_555 . . 77.808(19) ?
Fe4 Si1 Fe4 9_556 . 11_556 63.421(17) ?
Fe4 Si1 Fe5 9_556 . . 77.81(2) ?
Fe4 Si1 Fe5 11_556 . . 77.81(2) ?
Ge1 Fe1 Ge1 . . 5_555 68.26(3) ?
Ge1 Fe1 Si1 . . . 0.0(5) ?
Ge1 Fe1 Si1 . . 5_555 68.26(3) ?
Ge1 Fe1 Ge2 . . . 165.06(4) ?
Ge1 Fe1 Ge2 . . 3_565 96.80(3) ?
Ge1 Fe1 Ge3 . . . 103.767(11) ?
Ge1 Fe1 Ge3 . . 11_556 103.768(12) ?
Ge1 Fe1 Fe3 . . . 55.914(16) ?
Ge1 Fe1 Fe3 . . 5_555 109.96(3) ?
Ge1 Fe1 Fe3 . . 9_556 55.914(16) ?
Ge1 Fe1 Fe3 . . 11_556 109.96(3) ?
Ge1 Fe1 Fe4 . . . 56.212(15) ?
Ge1 Fe1 Fe4 . . 11_556 56.212(17) ?
Ge1 Fe1 Si1 5_555 . . 68.26(3) ?
Ge1 Fe1 Si1 5_555 . 5_555 0.0(5) ?
Ge1 Fe1 Ge2 5_555 . . 96.80(3) ?
Ge1 Fe1 Ge2 5_555 . 3_565 165.06(2) ?
Ge1 Fe1 Ge3 5_555 . . 103.77(2) ?
Ge1 Fe1 Ge3 5_555 . 11_556 103.77(2) ?
Ge1 Fe1 Fe3 5_555 . . 109.96(2) ?
Ge1 Fe1 Fe3 5_555 . 5_555 55.91(2) ?
Ge1 Fe1 Fe3 5_555 . 9_556 109.96(2) ?
Ge1 Fe1 Fe3 5_555 . 11_556 55.91(2) ?
Ge1 Fe1 Fe4 5_555 . . 56.21(2) ?
Ge1 Fe1 Fe4 5_555 . 11_556 56.21(2) ?
Si1 Fe1 Si1 . . 5_555 68.26(3) ?
Si1 Fe1 Ge2 . . . 165.06(4) ?
Si1 Fe1 Ge2 . . 3_565 96.80(3) ?
Si1 Fe1 Ge3 . . . 103.767(11) ?
Si1 Fe1 Ge3 . . 11_556 103.768(12) ?
Si1 Fe1 Fe3 . . . 55.914(16) ?
Si1 Fe1 Fe3 . . 5_555 109.96(3) ?
Si1 Fe1 Fe3 . . 9_556 55.914(16) ?
Si1 Fe1 Fe3 . . 11_556 109.96(3) ?
Si1 Fe1 Fe4 . . . 56.212(15) ?
Si1 Fe1 Fe4 . . 11_556 56.212(17) ?
Si1 Fe1 Ge2 5_555 . . 96.80(3) ?
Si1 Fe1 Ge2 5_555 . 3_565 165.06(2) ?
Si1 Fe1 Ge3 5_555 . . 103.77(2) ?
Si1 Fe1 Ge3 5_555 . 11_556 103.77(2) ?
Si1 Fe1 Fe3 5_555 . . 109.96(2) ?
Si1 Fe1 Fe3 5_555 . 5_555 55.91(2) ?
Si1 Fe1 Fe3 5_555 . 9_556 109.96(2) ?
Si1 Fe1 Fe3 5_555 . 11_556 55.91(2) ?
Si1 Fe1 Fe4 5_555 . . 56.21(2) ?
Si1 Fe1 Fe4 5_555 . 11_556 56.21(2) ?
Ge2 Fe1 Ge2 . . 3_565 98.15(3) ?
Ge2 Fe1 Ge3 . . . 79.144(11) ?
Ge2 Fe1 Ge3 . . 11_556 79.144(14) ?
Ge2 Fe1 Fe3 . . . 133.94(2) ?
Ge2 Fe1 Fe3 . . 5_555 58.634(16) ?
Ge2 Fe1 Fe3 . . 9_556 133.94(2) ?
Ge2 Fe1 Fe3 . . 11_556 58.634(16) ?
Ge2 Fe1 Fe4 . . . 116.110(19) ?
Ge2 Fe1 Fe4 . . 11_556 116.11(2) ?
Ge2 Fe1 Ge3 3_565 . . 79.14(2) ?
Ge2 Fe1 Ge3 3_565 . 11_556 79.14(2) ?
Ge2 Fe1 Fe3 3_565 . . 58.634(18) ?
Ge2 Fe1 Fe3 3_565 . 5_555 133.94(2) ?
Ge2 Fe1 Fe3 3_565 . 9_556 58.634(18) ?
Ge2 Fe1 Fe3 3_565 . 11_556 133.94(2) ?
Ge2 Fe1 Fe4 3_565 . . 116.110(19) ?
Ge2 Fe1 Fe4 3_565 . 11_556 116.11(2) ?
Ge3 Fe1 Ge3 . . 11_556 146.58(3) ?
Ge3 Fe1 Fe3 . . . 58.822(14) ?
Ge3 Fe1 Fe3 . . 5_555 58.823(17) ?
Ge3 Fe1 Fe3 . . 9_556 126.43(3) ?
Ge3 Fe1 Fe3 . . 11_556 126.43(2) ?
Ge3 Fe1 Fe4 . . . 58.917(17) ?
Ge3 Fe1 Fe4 . . 11_556 154.50(3) ?
Ge3 Fe1 Fe3 11_556 . . 126.43(3) ?
Ge3 Fe1 Fe3 11_556 . 5_555 126.43(2) ?
Ge3 Fe1 Fe3 11_556 . 9_556 58.823(17) ?
Ge3 Fe1 Fe3 11_556 . 11_556 58.82(2) ?
Ge3 Fe1 Fe4 11_556 . . 154.50(3) ?
Ge3 Fe1 Fe4 11_556 . 11_556 58.917(17) ?
Fe3 Fe1 Fe3 . . 5_555 106.956(17) ?
Fe3 Fe1 Fe3 . . 9_556 70.934(19) ?
Fe3 Fe1 Fe3 . . 11_556 164.79(3) ?
Fe3 Fe1 Fe4 . . . 58.756(16) ?
Fe3 Fe1 Fe4 . . 11_556 109.93(2) ?
Fe3 Fe1 Fe3 5_555 . 9_556 164.79(3) ?
Fe3 Fe1 Fe3 5_555 . 11_556 70.93(2) ?
Fe3 Fe1 Fe4 5_555 . . 58.756(17) ?
Fe3 Fe1 Fe4 5_555 . 11_556 109.93(3) ?
Fe3 Fe1 Fe3 9_556 . 11_556 106.956(17) ?
Fe3 Fe1 Fe4 9_556 . . 109.930(18) ?
Fe3 Fe1 Fe4 9_556 . 11_556 58.756(19) ?
Fe3 Fe1 Fe4 11_556 . . 109.93(3) ?
Fe3 Fe1 Fe4 11_556 . 11_556 58.76(2) ?
Fe4 Fe1 Fe4 . . 11_556 95.58(3) ?
Fe1 Ge2 Fe1 . . 2_665 141.85(4) ?
Fe1 Ge2 Ge2 . . 4_665 109.07(3) ?
Fe1 Ge2 Ge3 . . . 51.625(10) ?
Fe1 Ge2 Ge3 . . 2_665 112.402(18) ?
Fe1 Ge2 Ge3 . . 10_666 112.402(17) ?
Fe1 Ge2 Ge3 . . 11_556 51.625(11) ?
Fe1 Ge2 Fe3 . . 2_665 132.922(16) ?
Fe1 Ge2 Fe3 . . 5_555 71.34(2) ?
Fe1 Ge2 Fe3 . . 8_666 132.922(16) ?
Fe1 Ge2 Fe3 . . 11_556 71.34(2) ?
Fe1 Ge2 Ge2 2_665 . 4_665 109.07(3) ?
Fe1 Ge2 Ge3 2_665 . . 112.402(19) ?
Fe1 Ge2 Ge3 2_665 . 2_665 51.625(11) ?
Fe1 Ge2 Ge3 2_665 . 10_666 51.625(10) ?
Fe1 Ge2 Ge3 2_665 . 11_556 112.402(19) ?
Fe1 Ge2 Fe3 2_665 . 2_665 71.34(2) ?
Fe1 Ge2 Fe3 2_665 . 5_555 132.922(17) ?
Fe1 Ge2 Fe3 2_665 . 8_666 71.34(2) ?
Fe1 Ge2 Fe3 2_665 . 11_556 132.922(17) ?
Ge2 Ge2 Ge3 4_665 . . 111.516(13) ?
Ge2 Ge2 Ge3 4_665 . 2_665 111.515(14) ?
Ge2 Ge2 Ge3 4_665 . 10_666 111.516(13) ?
Ge2 Ge2 Ge3 4_665 . 11_556 111.515(14) ?
Ge2 Ge2 Fe3 4_665 . 2_665 56.473(16) ?
Ge2 Ge2 Fe3 4_665 . 5_555 56.473(16) ?
Ge2 Ge2 Fe3 4_665 . 8_666 56.473(16) ?
Ge2 Ge2 Fe3 4_665 . 11_556 56.473(16) ?
Ge3 Ge2 Ge3 . . 2_665 64.019(14) ?
Ge3 Ge2 Ge3 . . 10_666 136.969(19) ?
Ge3 Ge2 Ge3 . . 11_556 99.733(17) ?
Ge3 Ge2 Fe3 . . 2_665 89.488(16) ?
Ge3 Ge2 Fe3 . . 5_555 55.225(16) ?
Ge3 Ge2 Fe3 . . 8_666 167.29(2) ?
Ge3 Ge2 Fe3 . . 11_556 114.461(17) ?
Ge3 Ge2 Ge3 2_665 . 10_666 99.733(17) ?
Ge3 Ge2 Ge3 2_665 . 11_556 136.97(2) ?
Ge3 Ge2 Fe3 2_665 . 2_665 55.225(17) ?
Ge3 Ge2 Fe3 2_665 . 5_555 89.488(17) ?
Ge3 Ge2 Fe3 2_665 . 8_666 114.461(17) ?
Ge3 Ge2 Fe3 2_665 . 11_556 167.29(2) ?
Ge3 Ge2 Ge3 10_666 . 11_556 64.019(14) ?
Ge3 Ge2 Fe3 10_666 . 2_665 114.461(17) ?
Ge3 Ge2 Fe3 10_666 . 5_555 167.29(2) ?
Ge3 Ge2 Fe3 10_666 . 8_666 55.225(16) ?
Ge3 Ge2 Fe3 10_666 . 11_556 89.488(16) ?
Ge3 Ge2 Fe3 11_556 . 2_665 167.29(2) ?
Ge3 Ge2 Fe3 11_556 . 5_555 114.461(17) ?
Ge3 Ge2 Fe3 11_556 . 8_666 89.488(17) ?
Ge3 Ge2 Fe3 11_556 . 11_556 55.225(17) ?
Fe3 Ge2 Fe3 2_665 . 5_555 63.954(17) ?
Fe3 Ge2 Fe3 2_665 . 8_666 80.15(2) ?
Fe3 Ge2 Fe3 2_665 . 11_556 112.95(2) ?
Fe3 Ge2 Fe3 5_555 . 8_666 112.95(2) ?
Fe3 Ge2 Fe3 5_555 . 11_556 80.15(2) ?
Fe3 Ge2 Fe3 8_666 . 11_556 63.954(17) ?
Fe1 Ge3 Ge2 . . . 49.231(13) ?
Fe1 Ge3 Ge2 . . 3_565 49.23(2) ?
Fe1 Ge3 Ge3 . . 11_555 163.29(2) ?
Fe1 Ge3 Fe2 . . . 145.72(2) ?
Fe1 Ge3 Fe3 . . . 69.514(17) ?
Fe1 Ge3 Fe3 . . 5_555 69.51(2) ?
Fe1 Ge3 Ge5 . . 4_565 121.32(2) ?
Fe1 Ge3 Ge5 . . 5_555 121.32(3) ?
Fe1 Ge3 Fe4 . . . 66.53(2) ?
Ge2 Ge3 Ge2 . . 3_565 71.274(15) ?
Ge2 Ge3 Ge3 . . 11_555 139.866(14) ?
Ge2 Ge3 Fe2 . . . 105.490(14) ?
Ge2 Ge3 Fe3 . . . 116.081(19) ?
Ge2 Ge3 Fe3 . . 5_555 54.148(15) ?
Ge2 Ge3 Ge5 . . 4_565 147.92(2) ?
Ge2 Ge3 Ge5 . . 5_555 81.501(14) ?
Ge2 Ge3 Fe4 . . . 100.588(19) ?
Ge2 Ge3 Ge3 3_565 . 11_555 139.87(2) ?
Ge2 Ge3 Fe2 3_565 . . 105.490(18) ?
Ge2 Ge3 Fe3 3_565 . . 54.148(15) ?
Ge2 Ge3 Fe3 3_565 . 5_555 116.08(2) ?
Ge2 Ge3 Ge5 3_565 . 4_565 81.50(2) ?
Ge2 Ge3 Ge5 3_565 . 5_555 147.92(2) ?
Ge2 Ge3 Fe4 3_565 . . 100.588(16) ?
Ge3 Ge3 Fe2 11_555 . . 50.987(12) ?
Ge3 Ge3 Fe3 11_555 . . 104.052(17) ?
Ge3 Ge3 Fe3 11_555 . 5_555 104.05(2) ?
Ge3 Ge3 Ge5 11_555 . 4_565 59.73(2) ?
Ge3 Ge3 Ge5 11_555 . 5_555 59.732(17) ?
Ge3 Ge3 Fe4 11_555 . . 96.761(18) ?
Fe2 Ge3 Fe3 . . . 118.05(2) ?
Fe2 Ge3 Fe3 . . 5_555 118.048(15) ?
Fe2 Ge3 Ge5 . . 4_565 65.32(2) ?
Fe2 Ge3 Ge5 . . 5_555 65.32(3) ?
Fe2 Ge3 Fe4 . . . 147.75(2) ?
Fe3 Ge3 Fe3 . . 5_555 123.26(2) ?
Fe3 Ge3 Ge5 . . 4_565 54.81(2) ?
Fe3 Ge3 Ge5 . . 5_555 157.90(3) ?
Fe3 Ge3 Fe4 . . . 64.265(17) ?
Fe3 Ge3 Ge5 5_555 . 4_565 157.90(2) ?
Fe3 Ge3 Ge5 5_555 . 5_555 54.81(3) ?
Fe3 Ge3 Fe4 5_555 . . 64.265(18) ?
Ge5 Ge3 Ge5 4_565 . 5_555 117.29(3) ?
Ge5 Ge3 Fe4 4_565 . . 100.811(19) ?
Ge5 Ge3 Fe4 5_555 . . 100.81(4) ?
Fe3 Ge4 Fe3 3_555 . 7_555 115.82(3) ?
Fe3 Ge4 Ge5 3_555 . 3_555 58.585(16) ?
Fe3 Ge4 Ge5 3_555 . 6_655 58.585(16) ?
Fe3 Ge4 Fe4 3_555 . 3_555 67.075(19) ?
Fe3 Ge4 Fe4 3_555 . 5_555 67.075(18) ?
Fe3 Ge4 Fe4 3_555 . 7_555 148.425(10) ?
Fe3 Ge4 Fe4 3_555 . 12_555 148.425(15) ?
Fe3 Ge4 Ge5 7_555 . 3_555 58.585(16) ?
Fe3 Ge4 Ge5 7_555 . 6_655 58.585(16) ?
Fe3 Ge4 Fe4 7_555 . 3_555 148.425(11) ?
Fe3 Ge4 Fe4 7_555 . 5_555 148.425(12) ?
Fe3 Ge4 Fe4 7_555 . 7_555 67.075(17) ?
Fe3 Ge4 Fe4 7_555 . 12_555 67.075(16) ?
Ge5 Ge4 Ge5 3_555 . 6_655 22.32(4) ?
Ge5 Ge4 Fe4 3_555 . 3_555 121.89(3) ?
Ge5 Ge4 Fe4 3_555 . 5_555 109.01(3) ?
Ge5 Ge4 Fe4 3_555 . 7_555 109.01(3) ?
Ge5 Ge4 Fe4 3_555 . 12_555 121.89(2) ?
Ge5 Ge4 Fe4 6_655 . 3_555 109.01(3) ?
Ge5 Ge4 Fe4 6_655 . 5_555 121.89(2) ?
Ge5 Ge4 Fe4 6_655 . 7_555 121.89(2) ?
Ge5 Ge4 Fe4 6_655 . 12_555 109.01(2) ?
Fe4 Ge4 Fe4 3_555 . 5_555 63.095(18) ?
Fe4 Ge4 Fe4 3_555 . 7_555 128.40(3) ?
Fe4 Ge4 Fe4 3_555 . 12_555 94.23(2) ?
Fe4 Ge4 Fe4 5_555 . 7_555 94.23(2) ?
Fe4 Ge4 Fe4 5_555 . 12_555 128.40(3) ?
Fe4 Ge4 Fe4 7_555 . 12_555 63.095(19) ?
Ge3 Fe2 Ge3 . . 2_665 84.584(16) ?
Ge3 Fe2 Ge3 . . 3_565 84.584(15) ?
Ge3 Fe2 Ge3 . . 10_665 134.277(14) ?
Ge3 Fe2 Ge3 . . 11_555 78.025(17) ?
Ge3 Fe2 Ge3 . . 12_565 134.277(11) ?
Ge3 Fe2 Ge5 . . 4_565 67.139(19) ?
Ge3 Fe2 Ge5 . . 5_555 67.138(19) ?
Ge3 Fe2 Ge5 . . 6_665 140.987(11) ?
Ge3 Fe2 Ge3 2_665 . 3_565 84.584(18) ?
Ge3 Fe2 Ge3 2_665 . 10_665 78.025(17) ?
Ge3 Fe2 Ge3 2_665 . 11_555 134.28(2) ?
Ge3 Fe2 Ge3 2_665 . 12_565 134.278(17) ?
Ge3 Fe2 Ge5 2_665 . 4_565 140.987(11) ?
Ge3 Fe2 Ge5 2_665 . 5_555 67.14(2) ?
Ge3 Fe2 Ge5 2_665 . 6_665 67.14(3) ?
Ge3 Fe2 Ge3 3_565 . 10_665 134.277(11) ?
Ge3 Fe2 Ge3 3_565 . 11_555 134.278(17) ?
Ge3 Fe2 Ge3 3_565 . 12_565 78.026(16) ?
Ge3 Fe2 Ge5 3_565 . 4_565 67.14(2) ?
Ge3 Fe2 Ge5 3_565 . 5_555 140.987(11) ?
Ge3 Fe2 Ge5 3_565 . 6_665 67.14(3) ?
Ge3 Fe2 Ge3 10_665 . 11_555 84.584(16) ?
Ge3 Fe2 Ge3 10_665 . 12_565 84.584(15) ?
Ge3 Fe2 Ge5 10_665 . 4_565 140.987(11) ?
Ge3 Fe2 Ge5 10_665 . 5_555 67.139(19) ?
Ge3 Fe2 Ge5 10_665 . 6_665 67.14(3) ?
Ge3 Fe2 Ge3 11_555 . 12_565 84.584(18) ?
Ge3 Fe2 Ge5 11_555 . 4_565 67.14(2) ?
Ge3 Fe2 Ge5 11_555 . 5_555 67.14(2) ?
Ge3 Fe2 Ge5 11_555 . 6_665 140.987(11) ?
Ge3 Fe2 Ge5 12_565 . 4_565 67.138(19) ?
Ge3 Fe2 Ge5 12_565 . 5_555 140.987(11) ?
Ge3 Fe2 Ge5 12_565 . 6_665 67.14(3) ?
Ge5 Fe2 Ge5 4_565 . 5_555 120.00(3) ?
Ge5 Fe2 Ge5 4_565 . 6_665 120.00(5) ?
Ge5 Fe2 Ge5 5_555 . 6_665 120.00(5) ?
Ge1 Fe3 Si1 . . . 0.0(5) ?
Ge1 Fe3 Fe1 . . . 53.173(16) ?
Ge1 Fe3 Fe1 . . 6_555 53.17(2) ?
Ge1 Fe3 Ge2 . . 3_565 88.32(2) ?
Ge1 Fe3 Ge2 . . 6_555 88.317(19) ?
Ge1 Fe3 Ge3 . . . 95.517(16) ?
Ge1 Fe3 Ge3 . . 6_555 95.517(16) ?
Ge1 Fe3 Ge4 . . 2_555 99.37(2) ?
Ge1 Fe3 Fe3 . . 4_565 138.54(3) ?
Ge1 Fe3 Ge5 . . . 160.32(2) ?
Ge1 Fe3 Ge5 . . 4_565 160.32(4) ?
Ge1 Fe3 Fe4 . . . 54.946(17) ?
Ge1 Fe3 Fe4 . . 6_555 54.946(18) ?
Si1 Fe3 Fe1 . . . 53.173(16) ?
Si1 Fe3 Fe1 . . 6_555 53.17(2) ?
Si1 Fe3 Ge2 . . 3_565 88.32(2) ?
Si1 Fe3 Ge2 . . 6_555 88.317(19) ?
Si1 Fe3 Ge3 . . . 95.517(16) ?
Si1 Fe3 Ge3 . . 6_555 95.517(16) ?
Si1 Fe3 Ge4 . . 2_555 99.37(2) ?
Si1 Fe3 Fe3 . . 4_565 138.54(3) ?
Si1 Fe3 Ge5 . . . 160.32(2) ?
Si1 Fe3 Ge5 . . 4_565 160.32(4) ?
Si1 Fe3 Fe4 . . . 54.946(17) ?
Si1 Fe3 Fe4 . . 6_555 54.946(18) ?
Fe1 Fe3 Fe1 . . 6_555 99.30(2) ?
Fe1 Fe3 Ge2 . . 3_565 50.03(2) ?
Fe1 Fe3 Ge2 . . 6_555 101.51(2) ?
Fe1 Fe3 Ge3 . . . 51.663(12) ?
Fe1 Fe3 Ge3 . . 6_555 148.49(2) ?
Fe1 Fe3 Ge4 . . 2_555 109.815(19) ?
Fe1 Fe3 Fe3 . . 4_565 106.69(2) ?
Fe1 Fe3 Ge5 . . . 141.88(3) ?
Fe1 Fe3 Ge5 . . 4_565 118.19(3) ?
Fe1 Fe3 Fe4 . . . 57.629(19) ?
Fe1 Fe3 Fe4 . . 6_555 100.14(3) ?
Fe1 Fe3 Ge2 6_555 . 3_565 101.51(2) ?
Fe1 Fe3 Ge2 6_555 . 6_555 50.029(16) ?
Fe1 Fe3 Ge3 6_555 . . 148.49(3) ?
Fe1 Fe3 Ge3 6_555 . 6_555 51.663(16) ?
Fe1 Fe3 Ge4 6_555 . 2_555 109.815(18) ?
Fe1 Fe3 Fe3 6_555 . 4_565 106.69(2) ?
Fe1 Fe3 Ge5 6_555 . . 118.19(3) ?
Fe1 Fe3 Ge5 6_555 . 4_565 141.88(4) ?
Fe1 Fe3 Fe4 6_555 . . 100.14(2) ?
Fe1 Fe3 Fe4 6_555 . 6_555 57.629(18) ?
Ge2 Fe3 Ge2 3_565 . 6_555 67.053(19) ?
Ge2 Fe3 Ge3 3_565 . . 70.627(16) ?
Ge2 Fe3 Ge3 3_565 . 6_555 137.36(2) ?
Ge2 Fe3 Ge4 3_565 . 2_555 145.770(12) ?
Ge2 Fe3 Fe3 3_565 . 4_565 58.023(17) ?
Ge2 Fe3 Ge5 3_565 . . 111.31(2) ?
Ge2 Fe3 Ge5 3_565 . 4_565 97.79(2) ?
Ge2 Fe3 Fe4 3_565 . . 106.598(18) ?
Ge2 Fe3 Fe4 3_565 . 6_555 143.25(2) ?
Ge2 Fe3 Ge3 6_555 . . 137.36(2) ?
Ge2 Fe3 Ge3 6_555 . 6_555 70.627(14) ?
Ge2 Fe3 Ge4 6_555 . 2_555 145.770(11) ?
Ge2 Fe3 Fe3 6_555 . 4_565 58.023(15) ?
Ge2 Fe3 Ge5 6_555 . . 97.79(4) ?
Ge2 Fe3 Ge5 6_555 . 4_565 111.31(4) ?
Ge2 Fe3 Fe4 6_555 . . 143.25(2) ?
Ge2 Fe3 Fe4 6_555 . 6_555 106.598(17) ?
Ge3 Fe3 Ge3 . . 6_555 150.14(3) ?
Ge3 Fe3 Ge4 . . 2_555 75.434(15) ?
Ge3 Fe3 Fe3 . . 4_565 94.945(18) ?
Ge3 Fe3 Ge5 . . . 92.59(4) ?
Ge3 Fe3 Ge5 . . 4_565 69.30(4) ?
Ge3 Fe3 Fe4 . . . 56.186(16) ?
Ge3 Fe3 Fe4 . . 6_555 110.21(2) ?
Ge3 Fe3 Ge4 6_555 . 2_555 75.434(15) ?
Ge3 Fe3 Fe3 6_555 . 4_565 94.945(17) ?
Ge3 Fe3 Ge5 6_555 . . 69.30(3) ?
Ge3 Fe3 Ge5 6_555 . 4_565 92.59(3) ?
Ge3 Fe3 Fe4 6_555 . . 110.21(2) ?
Ge3 Fe3 Fe4 6_555 . 6_555 56.186(18) ?
Ge4 Fe3 Fe3 2_555 . 4_565 122.09(3) ?
Ge4 Fe3 Ge5 2_555 . . 65.42(3) ?
Ge4 Fe3 Ge5 2_555 . 4_565 65.42(3) ?
Ge4 Fe3 Fe4 2_555 . . 55.244(16) ?
Ge4 Fe3 Fe4 2_555 . 6_555 55.244(17) ?
Fe3 Fe3 Ge5 4_565 . . 58.03(2) ?
Fe3 Fe3 Ge5 4_565 . 4_565 58.03(3) ?
Fe3 Fe3 Fe4 4_565 . . 151.128(11) ?
Fe3 Fe3 Fe4 4_565 . 6_555 151.128(16) ?
Ge5 Fe3 Ge5 . . 4_565 23.80(4) ?
Ge5 Fe3 Fe4 . . . 117.26(4) ?
Ge5 Fe3 Fe4 . . 6_555 105.40(2) ?
Ge5 Fe3 Fe4 4_565 . . 105.40(4) ?
Ge5 Fe3 Fe4 4_565 . 6_555 117.26(3) ?
Fe4 Fe3 Fe4 . . 6_555 55.64(2) ?
Ge3 Ge5 Ge3 4_565 . 6_555 65.20(3) ?
Ge3 Ge5 Ge3 4_565 . 8_565 60.54(4) ?
Ge3 Ge5 Ge3 4_565 . 9_555 95.09(4) ?
Ge3 Ge5 Ge4 4_565 . 2_555 131.24(2) ?
Ge3 Ge5 Ge4 4_565 . 5_565 66.55(3) ?
Ge3 Ge5 Fe2 4_565 . 4_565 47.55(3) ?
Ge3 Ge5 Fe3 4_565 . . 90.55(2) ?
Ge3 Ge5 Fe3 4_565 . 4_565 55.89(2) ?
Ge3 Ge5 Fe3 4_565 . 9_555 147.06(5) ?
Ge3 Ge5 Fe3 4_565 . 12_565 105.59(5) ?
Ge3 Ge5 Ge5 4_565 . 4_565 132.45(6) ?
Ge3 Ge5 Ge3 6_555 . 8_565 95.09(4) ?
Ge3 Ge5 Ge3 6_555 . 9_555 60.54(2) ?
Ge3 Ge5 Ge4 6_555 . 2_555 66.55(2) ?
Ge3 Ge5 Ge4 6_555 . 5_565 131.24(5) ?
Ge3 Ge5 Fe2 6_555 . 4_565 47.55(2) ?
Ge3 Ge5 Fe3 6_555 . . 55.887(15) ?
Ge3 Ge5 Fe3 6_555 . 4_565 90.55(2) ?
Ge3 Ge5 Fe3 6_555 . 9_555 105.59(3) ?
Ge3 Ge5 Fe3 6_555 . 12_565 147.06(5) ?
Ge3 Ge5 Ge5 6_555 . 4_565 132.46(9) ?
Ge3 Ge5 Ge3 8_565 . 9_555 65.20(3) ?
Ge3 Ge5 Ge4 8_565 . 2_555 131.24(2) ?
Ge3 Ge5 Ge4 8_565 . 5_565 66.55(3) ?
Ge3 Ge5 Fe2 8_565 . 4_565 47.55(3) ?
Ge3 Ge5 Fe3 8_565 . . 147.06(5) ?
Ge3 Ge5 Fe3 8_565 . 4_565 105.59(5) ?
Ge3 Ge5 Fe3 8_565 . 9_555 90.55(2) ?
Ge3 Ge5 Fe3 8_565 . 12_565 55.89(2) ?
Ge3 Ge5 Ge5 8_565 . 4_565 132.45(6) ?
Ge3 Ge5 Ge4 9_555 . 2_555 66.55(2) ?
Ge3 Ge5 Ge4 9_555 . 5_565 131.24(5) ?
Ge3 Ge5 Fe2 9_555 . 4_565 47.545(19) ?
Ge3 Ge5 Fe3 9_555 . . 105.59(3) ?
Ge3 Ge5 Fe3 9_555 . 4_565 147.06(5) ?
Ge3 Ge5 Fe3 9_555 . 9_555 55.887(14) ?
Ge3 Ge5 Fe3 9_555 . 12_565 90.55(2) ?
Ge3 Ge5 Ge5 9_555 . 4_565 132.46(9) ?
Ge4 Ge5 Ge4 2_555 . 5_565 157.68(6) ?
Ge4 Ge5 Fe2 2_555 . 4_565 101.16(2) ?
Ge4 Ge5 Fe3 2_555 . . 55.99(3) ?
Ge4 Ge5 Fe3 2_555 . 4_565 118.65(4) ?
Ge4 Ge5 Fe3 2_555 . 9_555 55.99(3) ?
Ge4 Ge5 Fe3 2_555 . 12_565 118.65(4) ?
Ge4 Ge5 Ge5 2_555 . 4_565 78.84(10) ?
Ge4 Ge5 Fe2 5_565 . 4_565 101.16(5) ?
Ge4 Ge5 Fe3 5_565 . . 118.652(19) ?
Ge4 Ge5 Fe3 5_565 . 4_565 55.99(2) ?
Ge4 Ge5 Fe3 5_565 . 9_555 118.652(19) ?
Ge4 Ge5 Fe3 5_565 . 12_565 55.99(2) ?
Ge4 Ge5 Ge5 5_565 . 4_565 78.84(8) ?
Fe2 Ge5 Fe3 4_565 . . 101.90(2) ?
Fe2 Ge5 Fe3 4_565 . 4_565 101.90(4) ?
Fe2 Ge5 Fe3 4_565 . 9_555 101.90(2) ?
Fe2 Ge5 Fe3 4_565 . 12_565 101.90(4) ?
Fe2 Ge5 Ge5 4_565 . 4_565 180.0(5) ?
Fe3 Ge5 Fe3 . . 4_565 63.931(19) ?
Fe3 Ge5 Fe3 . . 9_555 110.76(6) ?
Fe3 Ge5 Fe3 . . 12_565 156.20(6) ?
Fe3 Ge5 Ge5 . . 4_565 78.10(7) ?
Fe3 Ge5 Fe3 4_565 . 9_555 156.20(6) ?
Fe3 Ge5 Fe3 4_565 . 12_565 110.76(3) ?
Fe3 Ge5 Ge5 4_565 . 4_565 78.10(4) ?
Fe3 Ge5 Fe3 9_555 . 12_565 63.931(19) ?
Fe3 Ge5 Ge5 9_555 . 4_565 78.10(7) ?
Fe3 Ge5 Ge5 12_565 . 4_565 78.10(4) ?
Ge0 Fe4 Ge1 . . . 95.38(2) ?
Ge0 Fe4 Ge1 . . 5_555 95.38(3) ?
Ge0 Fe4 Si1 . . . 95.38(2) ?
Ge0 Fe4 Si1 . . 5_555 95.38(3) ?
Ge0 Fe4 Fe1 . . . 144.25(3) ?
Ge0 Fe4 Ge3 . . . 161.20(3) ?
Ge0 Fe4 Ge4 . . 2_555 87.71(2) ?
Ge0 Fe4 Ge4 . . 6_555 87.71(3) ?
Ge0 Fe4 Fe3 . . . 122.635(14) ?
Ge0 Fe4 Fe3 . . 5_555 122.64(2) ?
Ge0 Fe4 Fe4 . . 5_555 60.725(18) ?
Ge0 Fe4 Fe4 . . 6_555 60.725(14) ?
Ge1 Fe4 Ge1 . . 5_555 68.22(2) ?
Ge1 Fe4 Si1 . . . 0.0(5) ?
Ge1 Fe4 Si1 . . 5_555 68.22(2) ?
Ge1 Fe4 Fe1 . . . 56.171(17) ?
Ge1 Fe4 Ge3 . . . 100.16(3) ?
Ge1 Fe4 Ge4 . . 2_555 103.703(19) ?
Ge1 Fe4 Ge4 . . 6_555 171.55(2) ?
Ge1 Fe4 Fe3 . . . 57.84(2) ?
Ge1 Fe4 Fe3 . . 5_555 114.34(2) ?
Ge1 Fe4 Fe4 . . 5_555 116.47(3) ?
Ge1 Fe4 Fe4 . . 6_555 58.289(14) ?
Ge1 Fe4 Si1 5_555 . . 68.22(2) ?
Ge1 Fe4 Si1 5_555 . 5_555 0.0(5) ?
Ge1 Fe4 Fe1 5_555 . . 56.17(2) ?
Ge1 Fe4 Ge3 5_555 . . 100.16(2) ?
Ge1 Fe4 Ge4 5_555 . 2_555 171.55(3) ?
Ge1 Fe4 Ge4 5_555 . 6_555 103.70(2) ?
Ge1 Fe4 Fe3 5_555 . . 114.34(3) ?
Ge1 Fe4 Fe3 5_555 . 5_555 57.843(17) ?
Ge1 Fe4 Fe4 5_555 . 5_555 58.29(2) ?
Ge1 Fe4 Fe4 5_555 . 6_555 116.47(2) ?
Si1 Fe4 Si1 . . 5_555 68.22(2) ?
Si1 Fe4 Fe1 . . . 56.171(17) ?
Si1 Fe4 Ge3 . . . 100.16(3) ?
Si1 Fe4 Ge4 . . 2_555 103.703(19) ?
Si1 Fe4 Ge4 . . 6_555 171.55(2) ?
Si1 Fe4 Fe3 . . . 57.84(2) ?
Si1 Fe4 Fe3 . . 5_555 114.34(2) ?
Si1 Fe4 Fe4 . . 5_555 116.47(3) ?
Si1 Fe4 Fe4 . . 6_555 58.289(14) ?
Si1 Fe4 Fe1 5_555 . . 56.17(2) ?
Si1 Fe4 Ge3 5_555 . . 100.16(2) ?
Si1 Fe4 Ge4 5_555 . 2_555 171.55(3) ?
Si1 Fe4 Ge4 5_555 . 6_555 103.70(2) ?
Si1 Fe4 Fe3 5_555 . . 114.34(3) ?
Si1 Fe4 Fe3 5_555 . 5_555 57.843(17) ?
Si1 Fe4 Fe4 5_555 . 5_555 58.29(2) ?
Si1 Fe4 Fe4 5_555 . 6_555 116.47(2) ?
Fe1 Fe4 Ge3 . . . 54.553(18) ?
Fe1 Fe4 Ge4 . . 2_555 117.73(3) ?
Fe1 Fe4 Ge4 . . 6_555 117.726(17) ?
Fe1 Fe4 Fe3 . . . 63.62(2) ?
Fe1 Fe4 Fe3 . . 5_555 63.615(17) ?
Fe1 Fe4 Fe4 . . 5_555 109.63(2) ?
Fe1 Fe4 Fe4 . . 6_555 109.63(2) ?
Ge3 Fe4 Ge4 . . 2_555 78.42(2) ?
Ge3 Fe4 Ge4 . . 6_555 78.418(19) ?
Ge3 Fe4 Fe3 . . . 59.549(18) ?
Ge3 Fe4 Fe3 . . 5_555 59.549(17) ?
Ge3 Fe4 Fe4 . . 5_555 119.770(18) ?
Ge3 Fe4 Fe4 . . 6_555 119.77(2) ?
Ge4 Fe4 Ge4 2_555 . 6_555 84.24(2) ?
Ge4 Fe4 Fe3 2_555 . . 57.681(18) ?
Ge4 Fe4 Fe3 2_555 . 5_555 126.51(2) ?
Ge4 Fe4 Fe4 2_555 . 5_555 129.68(3) ?
Ge4 Fe4 Fe4 2_555 . 6_555 58.453(14) ?
Ge4 Fe4 Fe3 6_555 . . 126.51(3) ?
Ge4 Fe4 Fe3 6_555 . 5_555 57.681(16) ?
Ge4 Fe4 Fe4 6_555 . 5_555 58.45(2) ?
Ge4 Fe4 Fe4 6_555 . 6_555 129.68(2) ?
Fe3 Fe4 Fe3 . . 5_555 114.71(2) ?
Fe3 Fe4 Fe4 . . 5_555 172.63(3) ?
Fe3 Fe4 Fe4 . . 6_555 62.178(17) ?
Fe3 Fe4 Fe4 5_555 . 5_555 62.178(19) ?
Fe3 Fe4 Fe4 5_555 . 6_555 172.63(3) ?
Fe4 Fe4 Fe4 5_555 . 6_555 120.00(2) ?
Ge0 Fe5 Ge0 . . 7_556 180.0(5) ?
Ge0 Fe5 Ge1 . . . 90 ?
Ge0 Fe5 Ge1 . . 2_555 90 ?
Ge0 Fe5 Ge1 . . 3_555 90 ?
Ge0 Fe5 Ge1 . . 4_555 90 ?
Ge0 Fe5 Ge1 . . 5_555 90 ?
Ge0 Fe5 Ge1 . . 6_555 90 ?
Ge0 Fe5 Si1 . . . 90 ?
Ge0 Fe5 Si1 . . 2_555 90 ?
Ge0 Fe5 Si1 . . 3_555 90 ?
Ge0 Fe5 Si1 . . 4_555 90 ?
Ge0 Fe5 Si1 . . 5_555 90 ?
Ge0 Fe5 Si1 . . 6_555 90 ?
Ge0 Fe5 Ge1 7_556 . . 90 ?
Ge0 Fe5 Ge1 7_556 . 2_555 90 ?
Ge0 Fe5 Ge1 7_556 . 3_555 90 ?
Ge0 Fe5 Ge1 7_556 . 4_555 90 ?
Ge0 Fe5 Ge1 7_556 . 5_555 90 ?
Ge0 Fe5 Ge1 7_556 . 6_555 90 ?
Ge0 Fe5 Si1 7_556 . . 90 ?
Ge0 Fe5 Si1 7_556 . 2_555 90 ?
Ge0 Fe5 Si1 7_556 . 3_555 90 ?
Ge0 Fe5 Si1 7_556 . 4_555 90 ?
Ge0 Fe5 Si1 7_556 . 5_555 90 ?
Ge0 Fe5 Si1 7_556 . 6_555 90 ?
Ge1 Fe5 Ge1 . . 2_555 120.000(19) ?
Ge1 Fe5 Ge1 . . 3_555 120.000(7) ?
Ge1 Fe5 Ge1 . . 4_555 180.0(5) ?
Ge1 Fe5 Ge1 . . 5_555 60.000(19) ?
Ge1 Fe5 Ge1 . . 6_555 60.000(7) ?
Ge1 Fe5 Si1 . . . 0.0(5) ?
Ge1 Fe5 Si1 . . 2_555 120.000(19) ?
Ge1 Fe5 Si1 . . 3_555 120.000(7) ?
Ge1 Fe5 Si1 . . 4_555 180.0(5) ?
Ge1 Fe5 Si1 . . 5_555 60.000(19) ?
Ge1 Fe5 Si1 . . 6_555 60.000(7) ?
Ge1 Fe5 Ge1 2_555 . 3_555 120.000(19) ?
Ge1 Fe5 Ge1 2_555 . 4_555 60.000(19) ?
Ge1 Fe5 Ge1 2_555 . 5_555 180.0(5) ?
Ge1 Fe5 Ge1 2_555 . 6_555 60.000(19) ?
Ge1 Fe5 Si1 2_555 . . 120.000(19) ?
Ge1 Fe5 Si1 2_555 . 2_555 0.0(5) ?
Ge1 Fe5 Si1 2_555 . 3_555 120.000(19) ?
Ge1 Fe5 Si1 2_555 . 4_555 60.000(19) ?
Ge1 Fe5 Si1 2_555 . 5_555 180.0(5) ?
Ge1 Fe5 Si1 2_555 . 6_555 60.000(19) ?
Ge1 Fe5 Ge1 3_555 . 4_555 60.000(7) ?
Ge1 Fe5 Ge1 3_555 . 5_555 60.000(19) ?
Ge1 Fe5 Ge1 3_555 . 6_555 180.0(5) ?
Ge1 Fe5 Si1 3_555 . . 120.000(7) ?
Ge1 Fe5 Si1 3_555 . 2_555 120.000(19) ?
Ge1 Fe5 Si1 3_555 . 3_555 0.0(5) ?
Ge1 Fe5 Si1 3_555 . 4_555 60.000(7) ?
Ge1 Fe5 Si1 3_555 . 5_555 60.000(19) ?
Ge1 Fe5 Si1 3_555 . 6_555 180.0(5) ?
Ge1 Fe5 Ge1 4_555 . 5_555 120.000(19) ?
Ge1 Fe5 Ge1 4_555 . 6_555 120.000(7) ?
Ge1 Fe5 Si1 4_555 . . 180.0(5) ?
Ge1 Fe5 Si1 4_555 . 2_555 60.000(19) ?
Ge1 Fe5 Si1 4_555 . 3_555 60.000(7) ?
Ge1 Fe5 Si1 4_555 . 4_555 0.0(5) ?
Ge1 Fe5 Si1 4_555 . 5_555 120.000(19) ?
Ge1 Fe5 Si1 4_555 . 6_555 120.000(7) ?
Ge1 Fe5 Ge1 5_555 . 6_555 120.000(19) ?
Ge1 Fe5 Si1 5_555 . . 60.000(19) ?
Ge1 Fe5 Si1 5_555 . 2_555 180.0(5) ?
Ge1 Fe5 Si1 5_555 . 3_555 60.000(19) ?
Ge1 Fe5 Si1 5_555 . 4_555 120.000(19) ?
Ge1 Fe5 Si1 5_555 . 5_555 0.0(5) ?
Ge1 Fe5 Si1 5_555 . 6_555 120.000(19) ?
Ge1 Fe5 Si1 6_555 . . 60.000(7) ?
Ge1 Fe5 Si1 6_555 . 2_555 60.000(19) ?
Ge1 Fe5 Si1 6_555 . 3_555 180.0(5) ?
Ge1 Fe5 Si1 6_555 . 4_555 120.000(7) ?
Ge1 Fe5 Si1 6_555 . 5_555 120.000(19) ?
Ge1 Fe5 Si1 6_555 . 6_555 0.0(5) ?
Si1 Fe5 Si1 . . 2_555 120.000(19) ?
Si1 Fe5 Si1 . . 3_555 120.000(7) ?
Si1 Fe5 Si1 . . 4_555 180.0(5) ?
Si1 Fe5 Si1 . . 5_555 60.000(19) ?
Si1 Fe5 Si1 . . 6_555 60.000(7) ?
Si1 Fe5 Si1 2_555 . 3_555 120.000(19) ?
Si1 Fe5 Si1 2_555 . 4_555 60.000(19) ?
Si1 Fe5 Si1 2_555 . 5_555 180.0(5) ?
Si1 Fe5 Si1 2_555 . 6_555 60.000(19) ?
Si1 Fe5 Si1 3_555 . 4_555 60.000(7) ?
Si1 Fe5 Si1 3_555 . 5_555 60.000(19) ?
Si1 Fe5 Si1 3_555 . 6_555 180.0(5) ?
Si1 Fe5 Si1 4_555 . 5_555 120.000(19) ?
Si1 Fe5 Si1 4_555 . 6_555 120.000(7) ?
Si1 Fe5 Si1 5_555 . 6_555 120.000(19) ?

loop_
_geom_bond_atom_site_label_1
_geom_bond_atom_site_label_2
_geom_bond_site_symmetry_1
_geom_bond_site_symmetry_2
_geom_bond_distance
_geom_bond_publ_flag
Ge0 Ge0 . 7_555 2.4754(14) ?
Ge0 Fe4 . . 2.5990(9) ?
Ge0 Fe4 . 2_555 2.5990(9) ?
Ge0 Fe4 . 3_555 2.5990(7) ?
Ge0 Fe4 . 4_555 2.5990(9) ?
Ge0 Fe4 . 5_555 2.5990(9) ?
Ge0 Fe4 . 6_555 2.5990(7) ?
Ge0 Fe5 . . 2.5346(10) ?
Ge1 Ge1 . 5_555 2.7119(10) ?
Ge1 Ge1 . 6_555 2.7119(10) ?
Ge1 Si1 . . 0 ?
Ge1 Si1 . 5_555 2.7119(10) ?
Ge1 Si1 . 6_555 2.7119(10) ?
Ge1 Fe1 . . 2.4167(9) ?
Ge1 Fe1 . 6_555 2.4167(11) ?
Ge1 Fe3 . . 2.5005(8) ?
Ge1 Fe3 . 9_556 2.5005(8) ?
Ge1 Fe4 . . 2.4179(6) ?
Ge1 Fe4 . 6_555 2.4179(6) ?
Ge1 Fe4 . 9_556 2.4179(6) ?
Ge1 Fe4 . 11_556 2.4179(7) ?
Ge1 Fe5 . . 2.7119(9) ?
Si1 Si1 . 5_555 2.7119(10) ?
Si1 Si1 . 6_555 2.7119(10) ?
Si1 Fe1 . . 2.4167(9) ?
Si1 Fe1 . 6_555 2.4167(11) ?
Si1 Fe3 . . 2.5005(8) ?
Si1 Fe3 . 9_556 2.5005(8) ?
Si1 Fe4 . . 2.4179(6) ?
Si1 Fe4 . 6_555 2.4179(6) ?
Si1 Fe4 . 9_556 2.4179(6) ?
Si1 Fe4 . 11_556 2.4179(7) ?
Si1 Fe5 . . 2.7119(9) ?
Fe1 Ge2 . . 2.3080(8) ?
Fe1 Ge2 . 3_565 2.3080(10) ?
Fe1 Ge3 . . 2.3891(6) ?
Fe1 Ge3 . 11_556 2.3891(6) ?
Fe1 Fe3 . . 2.8532(7) ?
Fe1 Fe3 . 5_555 2.8532(9) ?
Fe1 Fe3 . 9_556 2.8532(7) ?
Fe1 Fe3 . 11_556 2.8532(9) ?
Fe1 Fe4 . . 2.6900(8) ?
Fe1 Fe4 . 11_556 2.6900(8) ?
Ge2 Ge2 . 4_665 2.8406(6) ?
Ge2 Ge3 . . 2.9929(6) ?
Ge2 Ge3 . 2_665 2.9929(7) ?
Ge2 Ge3 . 10_666 2.9929(6) ?
Ge2 Ge3 . 11_556 2.9929(7) ?
Ge2 Fe3 . 2_665 2.5715(7) ?
Ge2 Fe3 . 5_555 2.5715(7) ?
Ge2 Fe3 . 8_666 2.5715(7) ?
Ge2 Fe3 . 11_556 2.5715(7) ?
Ge3 Ge3 . 11_555 2.9682(8) ?
Ge3 Fe2 . . 2.3576(6) ?
Ge3 Fe3 . . 2.6059(8) ?
Ge3 Fe3 . 5_555 2.6059(8) ?
Ge3 Ge5 . 4_565 2.9444(16) ?
Ge3 Ge5 . 5_555 2.9444(11) ?
Ge3 Fe4 . . 2.5116(10) ?
Ge4 Fe3 . 3_555 2.4985(7) ?
Ge4 Fe3 . 7_555 2.4985(7) ?
Ge4 Ge5 . 3_555 2.741(2) ?
Ge4 Ge5 . 6_655 2.741(2) ?
Ge4 Fe4 . 3_555 2.4291(7) ?
Ge4 Fe4 . 5_555 2.4291(7) ?
Ge4 Fe4 . 7_555 2.4291(6) ?
Ge4 Fe4 . 12_555 2.4291(6) ?
Fe2 Ge5 . 4_565 2.9034(17) ?
Fe2 Ge5 . 5_555 2.9034(18) ?
Fe2 Ge5 . 6_665 2.9034(17) ?
Fe3 Fe3 . 4_565 2.7236(9) ?
Fe3 Ge5 . . 2.5723(11) ?
Fe3 Ge5 . 4_565 2.5723(8) ?
Fe3 Fe4 . . 2.7231(8) ?
Fe3 Fe4 . 6_555 2.7231(10) ?
Ge5 Ge5 . 4_565 1.061(2) ?
Fe4 Fe4 . 5_555 2.5418(9) ?
Fe4 Fe4 . 6_555 2.5418(10) ?
